data_2241367
loop_
_publ_author_name
'Kubono, Koji'
'Kado, Kimiko'
'Kashiwagi, Yukiyasu'
'Tani, Keita'
'Yokoi, Kunihiko'

_publ_section_title
;
 Crystal structure of
 7-{[bis(pyridin-2-ylmethyl)amino]methyl}-5-chloroquinolin-8-ol
;
_journal_coeditor_code SU5241
_journal_issue 12
_journal_name_full 'Acta Crystallographica Section E'
_journal_page_first 1545
_journal_page_last 1547
_journal_paper_doi 10.1107/S2056989015022410
_journal_volume 71
_journal_year 2015
_chemical_formula_iupac 'C22 H19 Cl N4 O'
_chemical_formula_moiety 'C22 H19 Cl N4 O'
_chemical_formula_sum 'C22 H19 Cl N4 O'
_chemical_formula_weight 390.86
_chemical_name_systematic
;
7-{[Bis(pyridin-2-ylmethyl)amino]methyl}-5-chloroquinolin-8-ol
;
_space_group_crystal_system triclinic
_space_group_IT_number 2
_space_group_name_Hall '-P 1'
_space_group_name_H-M_alt 'P -1'
_symmetry_space_group_name_Hall '-P 1'
_symmetry_space_group_name_H-M 'P -1'
_atom_sites_solution_hydrogens geom
_atom_sites_solution_primary direct
_atom_sites_solution_secondary difmap
_cell_angle_alpha 116.8473(13)
_cell_angle_beta 105.2809(13)
_cell_angle_gamma 92.0110(17)
_cell_formula_units_Z 2
_cell_length_a 8.3170(5)
_cell_length_b 11.5993(7)
_cell_length_c 11.6135(6)
_cell_measurement_reflns_used 5840
_cell_measurement_temperature 296
_cell_measurement_theta_max 27.44
_cell_measurement_theta_min 3.08
_cell_volume 948.68(10)
_computing_cell_refinement
;
<i>RAPID-AUTO</i> (Rigaku, 2006)
;
_computing_data_collection
;
<i>RAPID-AUTO</i> (Rigaku, 2006)
;
_computing_data_reduction
;
<i>RAPID-AUTO</i> (Rigaku, 2006)
;
_computing_molecular_graphics
;
PLATON (Spek, 2009)
;
_computing_publication_material
;
CrystalStructure (Rigaku, 2014)
;
_computing_structure_refinement
;
SHELXL97 (Sheldrick, 2008)
;
_computing_structure_solution
;
SIR92 (Altomare <i>et al.</i>,  1993)
;
_diffrn_ambient_temperature 296
_diffrn_detector_area_resol_mean 10.000
_diffrn_measured_fraction_theta_full 0.992
_diffrn_measured_fraction_theta_max 0.992
_diffrn_measurement_device_type 'Rigaku R-AXIS RAPID'
_diffrn_measurement_method \w
_diffrn_radiation_type 'Mo K\a'
_diffrn_radiation_wavelength 0.71075
_diffrn_reflns_av_R_equivalents 0.0227
_diffrn_reflns_limit_h_max 10
_diffrn_reflns_limit_h_min -10
_diffrn_reflns_limit_k_max 15
_diffrn_reflns_limit_k_min -15
_diffrn_reflns_limit_l_max 15
_diffrn_reflns_limit_l_min -14
_diffrn_reflns_number 9412
_diffrn_reflns_theta_full 27.44
_diffrn_reflns_theta_max 27.44
_diffrn_reflns_theta_min 3.081
_diffrn_standards_number 0
_exptl_absorpt_coefficient_mu 0.222
_exptl_absorpt_correction_T_max 0.978
_exptl_absorpt_correction_T_min 0.769
_exptl_absorpt_correction_type multi-scan
_exptl_absorpt_process_details
;
(ABSCOR; Higashi, 1995)
;
_exptl_crystal_colour yellow
_exptl_crystal_density_diffrn 1.368
_exptl_crystal_density_method 'not measured'
_exptl_crystal_description block
_exptl_crystal_F_000 408.00
_exptl_crystal_size_max 0.300
_exptl_crystal_size_mid 0.200
_exptl_crystal_size_min 0.100
_refine_diff_density_max 0.26
_refine_diff_density_min -0.24
_refine_ls_extinction_method none
_refine_ls_goodness_of_fit_ref 1.086
_refine_ls_hydrogen_treatment mixed
_refine_ls_number_parameters 257
_refine_ls_number_reflns 4293
_refine_ls_number_restraints 0
_refine_ls_R_factor_all 0.0918
_refine_ls_R_factor_gt 0.0361
_refine_ls_shift/su_max_lt 0.001
_refine_ls_structure_factor_coef Fsqd
_refine_ls_weighting_details 'w = 1/[\s^2^(Fo^2^)+(0.0488P)^2^+0.1777P] where P=(Fo^2^+2Fc^2^)/3'
_refine_ls_weighting_scheme calc
_refine_ls_wR_factor_gt 0.0872
_refine_ls_wR_factor_ref 0.1227
_reflns_number_gt 2329
_reflns_number_total 4293
_reflns_threshold_expression F^2^>2.0\s(F^2^)
_cod_data_source_file su5241sup1.cif
_cod_data_source_block I
_cod_database_code 2241367

loop_
_symmetry_equiv_pos_site_id
_space_group_symop_operation_xyz
1 +X,+Y,+Z
2 -X,-Y,-Z

loop_
_atom_site_type_symbol
_atom_site_label
_atom_site_fract_x
_atom_site_fract_y
_atom_site_fract_z
_atom_site_U_iso_or_equiv
_atom_site_adp_type
_atom_site_calc_flag
_atom_site_refinement_flags
_atom_site_occupancy
Cl Cl1 0.20020(9) 0.40251(6) 0.58501(6) 0.0724(2) Uani d . 1
O O2 0.3787(2) 0.45209(15) 0.14798(14) 0.0563(4) Uani d . 1
N N3 0.3767(2) 0.22221(18) 0.14868(17) 0.0560(5) Uani d . 1
N N4 0.1525(2) 0.72637(15) 0.33905(15) 0.0432(4) Uani d . 1
N N5 0.2432(2) 0.61932(17) 0.06500(16) 0.0500(4) Uani d . 1
N N6 0.2990(2) 1.07071(18) 0.58796(17) 0.0562(5) Uani d . 1
C C7 0.3408(2) 0.4468(2) 0.25274(18) 0.0444(5) Uani d . 1
C C8 0.3075(2) 0.5531(2) 0.35655(19) 0.0440(5) Uani d . 1
C C9 0.2637(3) 0.5344(2) 0.45812(19) 0.0488(5) Uani d . 1
C C10 0.2564(3) 0.4177(2) 0.45746(19) 0.0474(5) Uani d . 1
C C11 0.2949(2) 0.3074(2) 0.35528(18) 0.0451(5) Uani d . 1
C C12 0.2940(3) 0.1827(2) 0.3486(2) 0.0546(5) Uani d . 1
C C13 0.3335(3) 0.0841(2) 0.2454(2) 0.0642(6) Uani d . 1
C C14 0.3733(3) 0.1088(2) 0.1483(2) 0.0645(6) Uani d . 1
C C15 0.3387(2) 0.3236(2) 0.25179(18) 0.0439(5) Uani d . 1
C C16 0.3190(3) 0.6889(2) 0.3710(2) 0.0469(5) Uani d . 1
C C17 0.0484(3) 0.6472(2) 0.19651(18) 0.0453(5) Uani d . 1
C C18 0.1068(3) 0.67040(19) 0.09391(18) 0.0440(5) Uani d . 1
C C19 0.0266(3) 0.7400(2) 0.0336(2) 0.0542(5) Uani d . 1
C C20 0.0860(3) 0.7593(3) -0.0582(2) 0.0646(6) Uani d . 1
C C21 0.2264(3) 0.7087(3) -0.0865(2) 0.0637(6) Uani d . 1
C C22 0.2999(3) 0.6399(2) -0.0238(2) 0.0577(6) Uani d . 1
C C23 0.1681(3) 0.8665(2) 0.3842(2) 0.0549(6) Uani d . 1
C C24 0.2147(3) 0.9495(2) 0.53687(19) 0.0463(5) Uani d . 1
C C25 0.1679(3) 0.9048(2) 0.6174(2) 0.0563(6) Uani d . 1
C C26 0.2149(3) 0.9865(2) 0.7564(2) 0.0600(6) Uani d . 1
C C27 0.3044(3) 1.1103(2) 0.8101(2) 0.0570(6) Uani d . 1
C C28 0.3404(3) 1.1481(2) 0.7224(2) 0.0614(6) Uani d . 1
H H2 0.329(3) 0.526(3) 0.129(3) 0.098(9) Uiso d . 1
H H9 0.23914 0.60515 0.52745 0.0585 Uiso calc R 1
H H12 0.26668 0.16817 0.41415 0.0655 Uiso calc R 1
H H13 0.33386 0.00152 0.23959 0.0771 Uiso calc R 1
H H14 0.39931 0.0399 0.07819 0.0774 Uiso calc R 1
H H16A 0.38532 0.7515 0.46354 0.0563 Uiso calc R 1
H H16B 0.37804 0.69349 0.31109 0.0563 Uiso calc R 1
H H17A -0.06633 0.66426 0.18846 0.0544 Uiso calc R 1
H H17B 0.04458 0.55522 0.17233 0.0544 Uiso calc R 1
H H19 -0.06765 0.77418 0.05442 0.0651 Uiso calc R 1
H H20 0.03192 0.80564 -0.10001 0.0776 Uiso calc R 1
H H21 0.27022 0.72111 -0.14678 0.0764 Uiso calc R 1
H H22 0.39441 0.60539 -0.04348 0.0692 Uiso calc R 1
H H23A 0.06141 0.88388 0.34197 0.0659 Uiso calc R 1
H H23B 0.25394 0.89247 0.35362 0.0659 Uiso calc R 1
H H25 0.10548 0.82092 0.57873 0.0676 Uiso calc R 1
H H26 0.18619 0.95777 0.81246 0.0720 Uiso calc R 1
H H27 0.33951 1.16686 0.90321 0.0684 Uiso calc R 1
H H28 0.39751 1.2333 0.75867 0.0737 Uiso calc R 1

loop_
_atom_site_aniso_label
_atom_site_aniso_U_11
_atom_site_aniso_U_22
_atom_site_aniso_U_33
_atom_site_aniso_U_12
_atom_site_aniso_U_13
_atom_site_aniso_U_23
Cl1 0.0990(5) 0.0762(4) 0.0553(4) 0.0150(4) 0.0451(3) 0.0312(3)
O2 0.0698(10) 0.0665(10) 0.0499(8) 0.0272(8) 0.0355(8) 0.0321(8)
N3 0.0734(13) 0.0579(12) 0.0446(10) 0.0263(10) 0.0282(9) 0.0247(9)
N4 0.0515(10) 0.0396(9) 0.0336(8) 0.0077(8) 0.0159(7) 0.0123(8)
N5 0.0525(11) 0.0546(11) 0.0389(9) 0.0099(9) 0.0180(8) 0.0169(9)
N6 0.0747(13) 0.0454(11) 0.0413(10) 0.0005(9) 0.0243(9) 0.0122(9)
C7 0.0422(11) 0.0567(13) 0.0350(10) 0.0116(10) 0.0153(9) 0.0206(10)
C8 0.0415(11) 0.0493(12) 0.0364(10) 0.0063(9) 0.0121(8) 0.0167(9)
C9 0.0504(12) 0.0543(13) 0.0336(10) 0.0101(10) 0.0165(9) 0.0125(10)
C10 0.0511(12) 0.0551(14) 0.0363(10) 0.0075(10) 0.0161(9) 0.0208(10)
C11 0.0416(11) 0.0543(13) 0.0347(10) 0.0079(10) 0.0108(8) 0.0181(10)
C12 0.0622(14) 0.0598(15) 0.0463(12) 0.0117(11) 0.0188(11) 0.0281(12)
C13 0.0846(18) 0.0573(15) 0.0593(14) 0.0216(13) 0.0287(13) 0.0308(13)
C14 0.0896(18) 0.0579(15) 0.0530(13) 0.0316(13) 0.0333(13) 0.0250(12)
C15 0.0437(11) 0.0522(13) 0.0352(10) 0.0132(10) 0.0143(9) 0.0192(10)
C16 0.0478(12) 0.0478(12) 0.0364(10) 0.0022(10) 0.0140(9) 0.0129(9)
C17 0.0450(11) 0.0461(12) 0.0361(10) 0.0051(9) 0.0135(9) 0.0122(9)
C18 0.0441(11) 0.0431(11) 0.0305(9) 0.0027(9) 0.0095(8) 0.0075(9)
C19 0.0544(13) 0.0585(14) 0.0441(11) 0.0130(11) 0.0146(10) 0.0201(11)
C20 0.0732(17) 0.0701(16) 0.0520(13) 0.0108(13) 0.0155(12) 0.0326(13)
C21 0.0717(16) 0.0737(17) 0.0466(12) 0.0020(13) 0.0214(12) 0.0288(13)
C22 0.0566(14) 0.0681(15) 0.0446(12) 0.0090(12) 0.0230(10) 0.0203(12)
C23 0.0801(16) 0.0432(13) 0.0376(11) 0.0105(11) 0.0217(11) 0.0144(10)
C24 0.0585(13) 0.0413(12) 0.0363(10) 0.0111(10) 0.0191(9) 0.0137(9)
C25 0.0781(16) 0.0463(13) 0.0465(12) 0.0078(11) 0.0280(11) 0.0193(11)
C26 0.0820(17) 0.0648(16) 0.0449(12) 0.0187(13) 0.0331(12) 0.0283(12)
C27 0.0613(14) 0.0620(15) 0.0355(11) 0.0108(12) 0.0189(10) 0.0113(11)
C28 0.0685(16) 0.0535(14) 0.0442(12) -0.0039(12) 0.0215(11) 0.0076(11)

loop_
_atom_type_symbol
_atom_type_description
_atom_type_scat_dispersion_real
_atom_type_scat_dispersion_imag
_atom_type_scat_source
C C 0.0033 0.0016
;
International Tables for Crystallography
(Vol. C, Tables 4.2.6.8 and 6.1.1.4)
;
H H 0.0000 0.0000
;
International Tables for Crystallography
(Vol. C, Table 6.1.1.4)
;
Cl Cl 0.1484 0.1585
;
International Tables for Crystallography
(Vol. C, Tables 4.2.6.8 and 6.1.1.4)
;
N N 0.0061 0.0033
;
International Tables for Crystallography
(Vol. C, Tables 4.2.6.8 and 6.1.1.4)
;
O O 0.0106 0.0060
;
International Tables for Crystallography
(Vol. C, Tables 4.2.6.8 and 6.1.1.4)
;

loop_
_geom_angle_atom_site_label_1
_geom_angle_atom_site_label_2
_geom_angle_atom_site_label_3
_geom_angle
_geom_angle_publ_flag
C14 N3 C15 117.7(2) no
C16 N4 C17 113.69(15) no
C16 N4 C23 111.51(16) no
C17 N4 C23 112.33(18) no
C18 N5 C22 117.9(2) no
C24 N6 C28 117.2(2) no
O2 C7 C8 123.5(2) no
O2 C7 C15 116.17(17) no
C8 C7 C15 120.4(2) no
C7 C8 C9 118.4(2) no
C7 C8 C16 124.0(2) no
C9 C8 C16 117.66(18) no
C8 C9 C10 122.34(19) no
Cl1 C10 C9 119.55(16) no
Cl1 C10 C11 119.4(2) no
C9 C10 C11 121.1(2) no
C10 C11 C12 124.8(2) no
C10 C11 C15 117.6(2) no
C12 C11 C15 117.59(18) no
C11 C12 C13 119.4(3) no
C12 C13 C14 119.0(3) no
N3 C14 C13 124.7(2) no
N3 C15 C7 118.2(2) no
N3 C15 C11 121.6(2) no
C7 C15 C11 120.18(18) no
N4 C16 C8 113.11(17) no
N4 C17 C18 115.94(17) no
N5 C18 C17 116.4(2) no
N5 C18 C19 121.2(2) no
C17 C18 C19 122.4(2) no
C18 C19 C20 120.0(2) no
C19 C20 C21 118.9(3) no
C20 C21 C22 118.3(3) no
N5 C22 C21 123.7(2) no
N4 C23 C24 113.4(2) no
N6 C24 C23 115.3(2) no
N6 C24 C25 122.17(18) no
C23 C24 C25 122.53(19) no
C24 C25 C26 119.2(2) no
C25 C26 C27 119.0(3) no
C26 C27 C28 117.95(19) no
N6 C28 C27 124.4(2) no
C7 O2 H2 112.4(18) no
C8 C9 H9 118.825 no
C10 C9 H9 118.839 no
C11 C12 H12 120.293 no
C13 C12 H12 120.294 no
C12 C13 H13 120.515 no
C14 C13 H13 120.514 no
N3 C14 H14 117.649 no
C13 C14 H14 117.655 no
N4 C16 H16A 108.956 no
N4 C16 H16B 108.959 no
C8 C16 H16A 108.959 no
C8 C16 H16B 108.962 no
H16A C16 H16B 107.759 no
N4 C17 H17A 108.296 no
N4 C17 H17B 108.295 no
C18 C17 H17A 108.301 no
C18 C17 H17B 108.301 no
H17A C17 H17B 107.402 no
C18 C19 H19 119.991 no
C20 C19 H19 119.983 no
C19 C20 H20 120.561 no
C21 C20 H20 120.563 no
C20 C21 H21 120.849 no
C22 C21 H21 120.854 no
N5 C22 H22 118.151 no
C21 C22 H22 118.151 no
N4 C23 H23A 108.897 no
N4 C23 H23B 108.899 no
C24 C23 H23A 108.892 no
C24 C23 H23B 108.896 no
H23A C23 H23B 107.725 no
C24 C25 H25 120.400 no
C26 C25 H25 120.399 no
C25 C26 H26 120.492 no
C27 C26 H26 120.490 no
C26 C27 H27 121.022 no
C28 C27 H27 121.032 no
N6 C28 H28 117.816 no
C27 C28 H28 117.809 no

loop_
_geom_bond_atom_site_label_1
_geom_bond_atom_site_label_2
_geom_bond_distance
_geom_bond_publ_flag
Cl1 C10 1.743(3) no
O2 C7 1.361(3) no
N3 C14 1.313(4) no
N3 C15 1.368(3) no
N4 C16 1.470(3) no
N4 C17 1.466(2) no
N4 C23 1.454(3) no
N5 C18 1.349(3) no
N5 C22 1.347(4) no
N6 C24 1.334(3) no
N6 C28 1.338(3) no
C7 C8 1.381(3) no
C7 C15 1.424(4) no
C8 C9 1.422(4) no
C8 C16 1.504(3) no
C9 C10 1.349(4) no
C10 C11 1.416(3) no
C11 C12 1.412(4) no
C11 C15 1.429(4) no
C12 C13 1.359(3) no
C13 C14 1.394(5) no
C17 C18 1.521(4) no
C18 C19 1.375(4) no
C19 C20 1.384(4) no
C20 C21 1.376(4) no
C21 C22 1.366(4) no
C23 C24 1.514(3) no
C24 C25 1.382(4) no
C25 C26 1.384(3) no
C26 C27 1.369(4) no
C27 C28 1.370(4) no
O2 H2 1.04(3) no
C9 H9 0.930 no
C12 H12 0.930 no
C13 H13 0.930 no
C14 H14 0.930 no
C16 H16A 0.970 no
C16 H16B 0.970 no
C17 H17A 0.970 no
C17 H17B 0.970 no
C19 H19 0.930 no
C20 H20 0.930 no
C21 H21 0.930 no
C22 H22 0.930 no
C23 H23A 0.970 no
C23 H23B 0.970 no
C25 H25 0.930 no
C26 H26 0.930 no
C27 H27 0.930 no
C28 H28 0.930 no

loop_
_geom_hbond_atom_site_label_D
_geom_hbond_atom_site_label_H
_geom_hbond_atom_site_label_A
_geom_hbond_site_symmetry_A
_geom_hbond_distance_DH
_geom_hbond_distance_HA
_geom_hbond_distance_DA
_geom_hbond_angle_DHA
O2 H2 N5 . 1.04(3) 1.66(4) 2.689(3) 168(2)
C22 H22 O2 2_665 0.93 2.46 3.348(3) 160
C27 H27 N3 1_566 0.93 2.55 3.406(3) 153
C17 H17b Cg2 2_565 0.97 2.79 3.599(3) 141
C23 H23A Cg3 2_576 0.97 2.86 3.770(3) 156

loop_
_geom_torsion_atom_site_label_1
_geom_torsion_atom_site_label_2
_geom_torsion_atom_site_label_3
_geom_torsion_atom_site_label_4
_geom_torsion
_geom_torsion_publ_flag
C14 N3 C15 C7 -179.57(17) no
C14 N3 C15 C11 -0.6(3) no
C15 N3 C14 C13 0.1(3) no
C16 N4 C17 C18 -70.7(2) no
C17 N4 C16 C8 -65.3(2) no
C16 N4 C23 C24 -72.8(2) no
C23 N4 C16 C8 166.49(16) no
C17 N4 C23 C24 158.23(17) no
C23 N4 C17 C18 57.1(2) no
C18 N5 C22 C21 -0.4(2) no
C22 N5 C18 C17 -178.93(13) no
C22 N5 C18 C19 0.8(2) no
C24 N6 C28 C27 1.1(3) no
C28 N6 C24 C23 178.99(18) no
C28 N6 C24 C25 1.3(3) no
O2 C7 C8 C9 177.87(14) no
O2 C7 C8 C16 -3.8(3) no
O2 C7 C15 N3 1.0(2) no
O2 C7 C15 C11 -177.99(13) no
C8 C7 C15 N3 -178.35(15) no
C8 C7 C15 C11 2.7(2) no
C15 C7 C8 C9 -2.8(2) no
C15 C7 C8 C16 175.54(14) no
C7 C8 C9 C10 1.1(3) no
C7 C8 C16 N4 107.8(2) no
C9 C8 C16 N4 -73.8(2) no
C16 C8 C9 C10 -177.37(15) no
C8 C9 C10 Cl1 -179.55(14) no
C8 C9 C10 C11 0.9(3) no
Cl1 C10 C11 C12 -1.0(2) no
Cl1 C10 C11 C15 179.37(11) no
C9 C10 C11 C12 178.57(16) no
C9 C10 C11 C15 -1.1(3) no
C10 C11 C12 C13 -179.91(16) no
C10 C11 C15 N3 -179.63(15) no
C10 C11 C15 C7 -0.7(2) no
C12 C11 C15 N3 0.7(2) no
C12 C11 C15 C7 179.66(15) no
C15 C11 C12 C13 -0.3(3) no
C11 C12 C13 C14 -0.2(3) no
C12 C13 C14 N3 0.4(4) no
N4 C17 C18 N5 75.0(2) no
N4 C17 C18 C19 -104.73(19) no
N5 C18 C19 C20 -0.3(2) no
C17 C18 C19 C20 179.38(13) no
C18 C19 C20 C21 -0.5(3) no
C19 C20 C21 C22 0.9(3) no
C20 C21 C22 N5 -0.4(3) no
N4 C23 C24 N6 152.46(19) no
N4 C23 C24 C25 -29.9(3) no
N6 C24 C25 C26 -2.4(4) no
C23 C24 C25 C26 -179.9(2) no
C24 C25 C26 C27 1.0(4) no
C25 C26 C27 C28 1.2(4) no
C26 C27 C28 N6 -2.3(4) no

_cod_database_fobs_code 2241367
